data_7118011
loop_
_publ_author_name
'Keiji Mori'
'Ayaka Miyake'
'Takahiko Akiyama'

_publ_section_title
;
 Enantioselective synthesis of fused heterocycles with contiguous
 stereogenic centers by chiral phosphoric acid catalyzed symmetry breaking
;
_journal_name_full Chem.Commun.
_journal_page_first 16107
_journal_paper_doi 10.1039/C5cc05508C
_journal_volume 51
_journal_year 2015
_chemical_absolute_configuration ad
_chemical_formula_sum 'C26 H22 Br N O3'
_chemical_formula_weight 476.35
_space_group_crystal_system triclinic
_space_group_IT_number 1
_space_group_name_Hall 'P 1'
_space_group_name_H-M_alt 'P 1'
_symmetry_space_group_name_Hall 'P 1'
_symmetry_space_group_name_H-M 'P 1'
_atom_sites_solution_hydrogens geom
_audit_creation_method SHELXL-2014/6
_audit_update_record
;
2015-05-08 deposited with the CCDC.
2015-09-14 downloaded from the CCDC.
;
_cell_angle_alpha 71.7010(10)
_cell_angle_beta 89.752(2)
_cell_angle_gamma 81.716(2)
_cell_formula_units_Z 1
_cell_length_a 6.2811(10)
_cell_length_b 7.9645(12)
_cell_length_c 11.2853(18)
_cell_measurement_temperature 90
_cell_volume 529.91(14)
_computing_cell_refinement 'APEX2 (Bruker AXS, 2006)'
_computing_data_collection 'APEX2 (Bruker AXS, 2006)'
_computing_data_reduction 'SAINT (Bruker AXS, 2004)'
_computing_molecular_graphics 'XSHELL (Bruker AXS,2002)'
_computing_publication_material 'XCIF (Bruker AXS, 2001)'
_computing_structure_refinement 'SHELXL-97 (Sheldrick, 1997)'
_computing_structure_solution 'SHELXS-97 (Sheldrick, 1997)'
_diffrn_ambient_temperature 90
_diffrn_detector_area_resol_mean 8.333
_diffrn_measured_fraction_theta_full 0.993
_diffrn_measured_fraction_theta_max 0.981
_diffrn_measurement_device_type 'Bruker APEXII CCD area detector'
_diffrn_measurement_method 'phi and omega scans'
_diffrn_radiation_monochromator 'Bruker Helios multilayer confocal mirror'
_diffrn_radiation_source 'Bruker TXS fine-focus rotating anode'
_diffrn_radiation_type MoK\a
_diffrn_radiation_wavelength 0.71073
_diffrn_reflns_av_R_equivalents 0.0167
_diffrn_reflns_av_unetI/netI 0.0655
_diffrn_reflns_laue_measured_fraction_full 0.993
_diffrn_reflns_laue_measured_fraction_max 0.981
_diffrn_reflns_limit_h_max 8
_diffrn_reflns_limit_h_min -8
_diffrn_reflns_limit_k_max 10
_diffrn_reflns_limit_k_min -10
_diffrn_reflns_limit_l_max 14
_diffrn_reflns_limit_l_min -14
_diffrn_reflns_number 5764
_diffrn_reflns_point_group_measured_fraction_full 0.915
_diffrn_reflns_point_group_measured_fraction_max 0.894
_diffrn_reflns_theta_full 25.242
_diffrn_reflns_theta_max 27.438
_diffrn_reflns_theta_min 1.902
_exptl_absorpt_coefficient_mu 1.968
_exptl_absorpt_correction_type none
_exptl_crystal_colour colorless
_exptl_crystal_density_diffrn 1.493
_exptl_crystal_description block
_exptl_crystal_F_000 244
_exptl_crystal_size_max 0.100
_exptl_crystal_size_mid 0.100
_exptl_crystal_size_min 0.100
_refine_diff_density_max 0.387
_refine_diff_density_min -0.193
_refine_diff_density_rms 0.046
_refine_ls_abs_structure_details
;
 Flack x determined using 1902 quotients [(I+)-(I-)]/[(I+)+(I-)]
 (Parsons, Flack and Wagner, Acta Cryst. B69 (2013) 249-259).
;
_refine_ls_abs_structure_Flack 0.041(4)
_refine_ls_extinction_coef .
_refine_ls_extinction_method none
_refine_ls_goodness_of_fit_ref 0.675
_refine_ls_hydrogen_treatment constr
_refine_ls_matrix_type full
_refine_ls_number_parameters 281
_refine_ls_number_reflns 4318
_refine_ls_number_restraints 3
_refine_ls_restrained_S_all 0.674
_refine_ls_R_factor_all 0.0195
_refine_ls_R_factor_gt 0.0193
_refine_ls_shift/su_max 0.000
_refine_ls_shift/su_mean 0.000
_refine_ls_structure_factor_coef Fsqd
_refine_ls_weighting_details 'w=1/[\s^2^(Fo^2^)] where P=(Fo^2^+2Fc^2^)/3'
_refine_ls_weighting_scheme calc
_refine_ls_wR_factor_gt 0.0469
_refine_ls_wR_factor_ref 0.0470
_reflns_Friedel_coverage 0.823
_reflns_friedel_fraction_full 0.838
_reflns_friedel_fraction_max 0.807
_reflns_number_gt 4274
_reflns_number_total 4318
_reflns_threshold_expression 'I > 2\s(I)'
_cod_data_source_file c5cc05508c2.cif
_cod_data_source_block shelxl2_a
_cod_database_code 7118011
_shelx_space_group_comment
;
The symmetry employed for this shelxl refinement is uniquely defined
by the following loop, which should always be used as a source of
symmetry information in preference to the above space-group names.
They are only intended as comments.
;
_shelx_estimated_absorpt_t_min 0.827
_shelx_estimated_absorpt_t_max 0.827
_shelxl_version_number 2014/6

loop_
_space_group_symop_operation_xyz
'x, y, z'

loop_
_atom_site_label
_atom_site_type_symbol
_atom_site_fract_x
_atom_site_fract_y
_atom_site_fract_z
_atom_site_U_iso_or_equiv
_atom_site_adp_type
_atom_site_occupancy
_atom_site_site_symmetry_order
_atom_site_calc_flag
_atom_site_refinement_flags_posn
_atom_site_refinement_flags_adp
_atom_site_refinement_flags_occupancy
_atom_site_disorder_assembly
_atom_site_disorder_group
Br01 Br 0.96405(3) 1.42459(3) 0.05872(2) 0.01952(7) Uani 1 1 d . . . . .
C1 C 0.4039(5) -0.2851(4) 0.8528(3) 0.0134(6) Uani 1 1 d . . . . .
C2 C 0.2917(5) -0.1001(3) 0.8497(2) 0.0113(5) Uani 1 1 d . . . . .
C3 C 0.4308(4) -0.0441(3) 0.9403(2) 0.0153(5) Uani 1 1 d . . . . .
H3A H 0.3906 -0.1006 1.0271 0.018 Uiso 1 1 calc R U . . .
H3B H 0.5843 -0.0890 0.9337 0.018 Uiso 1 1 calc R U . . .
C4 C 0.4027(4) 0.1573(3) 0.9127(2) 0.0178(5) Uani 1 1 d . . . . .
H4A H 0.5007 0.1866 0.9692 0.021 Uiso 1 1 calc R U . . .
H4B H 0.2530 0.2012 0.9283 0.021 Uiso 1 1 calc R U . . .
C5 C 0.4514(4) 0.2503(4) 0.7776(2) 0.0163(5) Uani 1 1 d . . . . .
H5A H 0.4317 0.3814 0.7610 0.020 Uiso 1 1 calc R U . . .
H5B H 0.6027 0.2104 0.7623 0.020 Uiso 1 1 calc R U . . .
C6 C 0.3153(4) 0.0159(3) 0.7124(2) 0.0112(4) Uani 1 1 d . . . . .
H6 H 0.1927 0.0026 0.6614 0.013 Uiso 1 1 calc R U . . .
C7 C 0.5206(4) -0.0792(3) 0.6748(2) 0.0126(5) Uani 1 1 d . . . . .
C8 C 0.6538(4) -0.0168(3) 0.5773(2) 0.0169(5) Uani 1 1 d . . . . .
H8 H 0.6265 0.1036 0.5240 0.020 Uiso 1 1 calc R U . . .
C9 C 0.8275(4) -0.1334(4) 0.5591(2) 0.0216(6) Uani 1 1 d . . . . .
H9 H 0.9201 -0.0919 0.4930 0.026 Uiso 1 1 calc R U . . .
C10 C 0.8689(4) -0.3119(4) 0.6369(3) 0.0214(6) Uani 1 1 d . . . . .
H10 H 0.9883 -0.3899 0.6225 0.026 Uiso 1 1 calc R U . . .
C11 C 0.7373(4) -0.3752(3) 0.7344(3) 0.0183(5) Uani 1 1 d . . . . .
H11 H 0.7641 -0.4959 0.7871 0.022 Uiso 1 1 calc R U . . .
C12 C 0.5636(4) -0.2566(3) 0.7533(2) 0.0134(5) Uani 1 1 d . . . . .
C13 C 0.0578(4) -0.0977(3) 0.8867(2) 0.0159(5) Uani 1 1 d . . . . .
H13A H -0.0245 -0.1339 0.8277 0.024 Uiso 1 1 calc R U . . .
H13B H -0.0037 0.0234 0.8850 0.024 Uiso 1 1 calc R U . . .
H13C H 0.0513 -0.1810 0.9711 0.024 Uiso 1 1 calc R U . . .
C14 C 0.2650(4) 0.3245(3) 0.5714(2) 0.0130(5) Uani 1 1 d . . . . .
C15 C 0.3919(4) 0.4580(3) 0.5177(2) 0.0141(5) Uani 1 1 d . . . . .
H15 H 0.5132 0.4697 0.5629 0.017 Uiso 1 1 calc R U . . .
C16 C 0.3375(4) 0.5731(3) 0.3973(2) 0.0147(5) Uani 1 1 d . . . . .
C17 C 0.1645(4) 0.5618(3) 0.3273(2) 0.0167(5) Uani 1 1 d . . . . .
H17 H 0.1334 0.6402 0.2445 0.020 Uiso 1 1 calc R U . . .
C18 C 0.0362(4) 0.4309(3) 0.3824(2) 0.0164(5) Uani 1 1 d . . . . .
H18 H -0.0864 0.4221 0.3370 0.020 Uiso 1 1 calc R U . . .
C19 C 0.0848(4) 0.3142(3) 0.5018(2) 0.0145(5) Uani 1 1 d . . . . .
H19 H -0.0044 0.2261 0.5373 0.017 Uiso 1 1 calc R U . . .
C20 C 0.4033(4) 0.8703(3) 0.3428(2) 0.0151(5) Uani 1 1 d . . . . .
C21 C 0.5422(4) 1.0006(4) 0.2720(2) 0.0127(5) Uani 1 1 d . . . . .
C22 C 0.7369(5) 0.9464(3) 0.2251(2) 0.0156(5) Uani 1 1 d . . . . .
H22 H 0.7830 0.8232 0.2364 0.019 Uiso 1 1 calc R U . . .
C23 C 0.8630(4) 1.0732(3) 0.1618(2) 0.0171(5) Uani 1 1 d . . . . .
H23 H 0.9963 1.0378 0.1301 0.020 Uiso 1 1 calc R U . . .
C24 C 0.7907(4) 1.2534(3) 0.1456(2) 0.0153(5) Uani 1 1 d . . . . .
C25 C 0.5965(5) 1.3086(4) 0.1913(3) 0.0153(6) Uani 1 1 d . . . . .
H25 H 0.5487 1.4319 0.1786 0.018 Uiso 1 1 calc R U . . .
C26 C 0.4736(5) 1.1799(4) 0.2559(3) 0.0162(6) Uani 1 1 d . . . . .
H26 H 0.3417 1.2151 0.2891 0.019 Uiso 1 1 calc R U . . .
N1 N 0.3065(3) 0.2070(3) 0.69435(18) 0.0125(4) Uani 1 1 d . . . . .
O1 O 0.3727(4) -0.4266(3) 0.9261(2) 0.0206(5) Uani 1 1 d . . . . .
O2 O 0.4740(3) 0.7001(2) 0.34256(17) 0.0179(4) Uani 1 1 d . . . . .
O3 O 0.2461(3) 0.9083(3) 0.3953(2) 0.0268(5) Uani 1 1 d . . . . .

loop_
_atom_site_aniso_label
_atom_site_aniso_U_11
_atom_site_aniso_U_22
_atom_site_aniso_U_33
_atom_site_aniso_U_23
_atom_site_aniso_U_13
_atom_site_aniso_U_12
Br01 0.02334(12) 0.01970(12) 0.01675(11) -0.00416(8) 0.00612(8) -0.01103(9)
C1 0.0150(14) 0.0146(14) 0.0117(13) -0.0045(11) 0.0006(10) -0.0053(11)
C2 0.0127(13) 0.0100(12) 0.0114(12) -0.0024(10) 0.0031(10) -0.0052(10)
C3 0.0181(12) 0.0170(12) 0.0121(11) -0.0056(10) 0.0009(9) -0.0052(10)
C4 0.0228(13) 0.0184(12) 0.0150(12) -0.0084(10) 0.0008(10) -0.0046(10)
C5 0.0198(13) 0.0136(12) 0.0168(12) -0.0055(10) -0.0022(10) -0.0056(10)
C6 0.0125(11) 0.0099(11) 0.0121(11) -0.0035(9) 0.0009(8) -0.0044(8)
C7 0.0125(11) 0.0154(11) 0.0126(11) -0.0073(9) 0.0015(9) -0.0048(9)
C8 0.0188(13) 0.0205(13) 0.0139(11) -0.0067(10) 0.0033(9) -0.0082(10)
C9 0.0183(13) 0.0335(15) 0.0190(13) -0.0141(12) 0.0071(10) -0.0100(11)
C10 0.0153(12) 0.0263(14) 0.0297(14) -0.0200(12) 0.0017(10) -0.0014(10)
C11 0.0186(13) 0.0153(12) 0.0240(13) -0.0107(11) -0.0023(10) -0.0024(10)
C12 0.0148(12) 0.0129(11) 0.0152(11) -0.0072(9) 0.0000(9) -0.0041(9)
C13 0.0151(13) 0.0177(13) 0.0168(12) -0.0065(10) 0.0060(10) -0.0065(10)
C14 0.0139(11) 0.0096(10) 0.0148(11) -0.0035(9) 0.0028(9) -0.0006(9)
C15 0.0122(11) 0.0120(11) 0.0179(12) -0.0043(9) 0.0016(9) -0.0023(9)
C16 0.0137(12) 0.0091(11) 0.0205(12) -0.0036(9) 0.0076(10) -0.0015(9)
C17 0.0203(13) 0.0122(11) 0.0144(12) -0.0013(9) 0.0021(9) 0.0013(9)
C18 0.0164(12) 0.0152(12) 0.0188(12) -0.0078(10) -0.0017(10) -0.0006(10)
C19 0.0148(12) 0.0105(11) 0.0184(12) -0.0047(9) 0.0025(9) -0.0025(9)
C20 0.0151(12) 0.0145(12) 0.0160(12) -0.0052(10) 0.0006(9) -0.0019(9)
C21 0.0137(13) 0.0133(13) 0.0099(11) -0.0026(10) 0.0011(10) -0.0008(10)
C22 0.0144(14) 0.0125(12) 0.0180(13) -0.0025(10) 0.0031(11) -0.0010(10)
C23 0.0137(12) 0.0189(13) 0.0186(13) -0.0064(11) 0.0052(10) -0.0017(10)
C24 0.0195(13) 0.0174(12) 0.0087(11) -0.0008(9) 0.0025(9) -0.0096(10)
C25 0.0194(15) 0.0102(13) 0.0146(13) -0.0013(11) 0.0019(11) -0.0029(11)
C26 0.0142(14) 0.0157(14) 0.0204(15) -0.0081(12) 0.0035(11) -0.0027(11)
N1 0.0165(10) 0.0090(9) 0.0121(9) -0.0026(8) -0.0005(8) -0.0036(8)
O1 0.0245(12) 0.0128(10) 0.0231(11) -0.0022(9) 0.0036(9) -0.0060(8)
O2 0.0169(9) 0.0109(9) 0.0233(10) -0.0017(8) 0.0085(7) -0.0029(7)
O3 0.0225(10) 0.0190(10) 0.0436(12) -0.0143(9) 0.0190(9) -0.0085(8)

loop_
_atom_type_symbol
_atom_type_description
_atom_type_scat_dispersion_real
_atom_type_scat_dispersion_imag
_atom_type_scat_source
C C 0.0033 0.0016 'International Tables Vol C Tables 4.2.6.8 and 6.1.1.4'
H H 0.0000 0.0000 'International Tables Vol C Tables 4.2.6.8 and 6.1.1.4'
N N 0.0061 0.0033 'International Tables Vol C Tables 4.2.6.8 and 6.1.1.4'
O O 0.0106 0.0060 'International Tables Vol C Tables 4.2.6.8 and 6.1.1.4'
Br Br -0.2901 2.4595 'International Tables Vol C Tables 4.2.6.8 and 6.1.1.4'

loop_
_geom_angle_atom_site_label_1
_geom_angle_atom_site_label_2
_geom_angle_atom_site_label_3
_geom_angle
_geom_angle_site_symmetry_1
_geom_angle_site_symmetry_3
O1 C1 C12 127.2(3) . .
O1 C1 C2 125.8(3) . .
C12 C1 C2 106.9(2) . .
C13 C2 C1 113.4(2) . .
C13 C2 C3 111.9(2) . .
C1 C2 C3 104.9(2) . .
C13 C2 C6 112.8(2) . .
C1 C2 C6 102.7(2) . .
C3 C2 C6 110.4(2) . .
C4 C3 C2 112.5(2) . .
C4 C3 H3A 109.1 . .
C2 C3 H3A 109.1 . .
C4 C3 H3B 109.1 . .
C2 C3 H3B 109.1 . .
H3A C3 H3B 107.8 . .
C3 C4 C5 110.8(2) . .
C3 C4 H4A 109.5 . .
C5 C4 H4A 109.5 . .
C3 C4 H4B 109.5 . .
C5 C4 H4B 109.5 . .
H4A C4 H4B 108.1 . .
N1 C5 C4 109.4(2) . .
N1 C5 H5A 109.8 . .
C4 C5 H5A 109.8 . .
N1 C5 H5B 109.8 . .
C4 C5 H5B 109.8 . .
H5A C5 H5B 108.2 . .
N1 C6 C7 116.69(19) . .
N1 C6 C2 114.34(19) . .
C7 C6 C2 103.18(19) . .
N1 C6 H6 107.4 . .
C7 C6 H6 107.4 . .
C2 C6 H6 107.4 . .
C8 C7 C12 120.1(2) . .
C8 C7 C6 129.8(2) . .
C12 C7 C6 110.0(2) . .
C9 C8 C7 118.8(2) . .
C9 C8 H8 120.6 . .
C7 C8 H8 120.6 . .
C8 C9 C10 121.1(2) . .
C8 C9 H9 119.4 . .
C10 C9 H9 119.4 . .
C11 C10 C9 120.5(2) . .
C11 C10 H10 119.7 . .
C9 C10 H10 119.7 . .
C10 C11 C12 118.2(2) . .
C10 C11 H11 120.9 . .
C12 C11 H11 120.9 . .
C11 C12 C7 121.3(2) . .
C11 C12 C1 129.8(2) . .
C7 C12 C1 108.9(2) . .
C2 C13 H13A 109.5 . .
C2 C13 H13B 109.5 . .
H13A C13 H13B 109.5 . .
C2 C13 H13C 109.5 . .
H13A C13 H13C 109.5 . .
H13B C13 H13C 109.5 . .
C15 C14 C19 118.5(2) . .
C15 C14 N1 122.1(2) . .
C19 C14 N1 119.4(2) . .
C16 C15 C14 119.0(2) . .
C16 C15 H15 120.5 . .
C14 C15 H15 120.5 . .
C17 C16 C15 123.0(2) . .
C17 C16 O2 118.9(2) . .
C15 C16 O2 118.1(2) . .
C16 C17 C18 117.7(2) . .
C16 C17 H17 121.2 . .
C18 C17 H17 121.2 . .
C19 C18 C17 121.1(2) . .
C19 C18 H18 119.5 . .
C17 C18 H18 119.5 . .
C18 C19 C14 120.8(2) . .
C18 C19 H19 119.6 . .
C14 C19 H19 119.6 . .
O3 C20 O2 122.9(2) . .
O3 C20 C21 124.4(2) . .
O2 C20 C21 112.7(2) . .
C26 C21 C22 120.5(3) . .
C26 C21 C20 117.5(2) . .
C22 C21 C20 122.0(2) . .
C23 C22 C21 119.8(2) . .
C23 C22 H22 120.1 . .
C21 C22 H22 120.1 . .
C22 C23 C24 119.0(2) . .
C22 C23 H23 120.5 . .
C24 C23 H23 120.5 . .
C25 C24 C23 121.6(2) . .
C25 C24 Br01 119.9(2) . .
C23 C24 Br01 118.48(19) . .
C24 C25 C26 118.7(3) . .
C24 C25 H25 120.7 . .
C26 C25 H25 120.7 . .
C21 C26 C25 120.4(3) . .
C21 C26 H26 119.8 . .
C25 C26 H26 119.8 . .
C14 N1 C5 118.72(19) . .
C14 N1 C6 116.93(19) . .
C5 N1 C6 115.13(19) . .
C20 O2 C16 115.51(19) . .

loop_
_geom_bond_atom_site_label_1
_geom_bond_atom_site_label_2
_geom_bond_distance
_geom_bond_site_symmetry_2
Br01 C24 1.893(2) .
C1 O1 1.213(4) .
C1 C12 1.488(4) .
C1 C2 1.529(4) .
C2 C13 1.524(4) .
C2 C3 1.553(3) .
C2 C6 1.555(3) .
C3 C4 1.518(3) .
C3 H3A 0.9900 .
C3 H3B 0.9900 .
C4 C5 1.523(3) .
C4 H4A 0.9900 .
C4 H4B 0.9900 .
C5 N1 1.460(3) .
C5 H5A 0.9900 .
C5 H5B 0.9900 .
C6 N1 1.464(3) .
C6 C7 1.527(3) .
C6 H6 1.0000 .
C7 C8 1.388(3) .
C7 C12 1.400(3) .
C8 C9 1.386(4) .
C8 H8 0.9500 .
C9 C10 1.404(4) .
C9 H9 0.9500 .
C10 C11 1.382(4) .
C10 H10 0.9500 .
C11 C12 1.398(4) .
C11 H11 0.9500 .
C13 H13A 0.9800 .
C13 H13B 0.9800 .
C13 H13C 0.9800 .
C14 C15 1.404(3) .
C14 C19 1.407(3) .
C14 N1 1.409(3) .
C15 C16 1.391(3) .
C15 H15 0.9500 .
C16 C17 1.376(4) .
C16 O2 1.411(3) .
C17 C18 1.397(4) .
C17 H17 0.9500 .
C18 C19 1.381(4) .
C18 H18 0.9500 .
C19 H19 0.9500 .
C20 O3 1.199(3) .
C20 O2 1.365(3) .
C20 C21 1.487(4) .
C21 C26 1.385(4) .
C21 C22 1.396(4) .
C22 C23 1.389(4) .
C22 H22 0.9500 .
C23 C24 1.395(4) .
C23 H23 0.9500 .
C24 C25 1.389(4) .
C25 C26 1.390(4) .
C25 H25 0.9500 .
C26 H26 0.9500 .
